data_4076300
loop_
_publ_author_name
'Bradley, Christopher A.'
'Flores-Torres, Samuel'
'Lobkovsky, Emil'
'Abru\~na, Hector D.'
'Chirik, Paul J.'

_publ_section_title
;
 Synthesis and Characterization of Zirconium and Iron Complexes Containing
 Substituted Indenyl Ligands:&#x00A0; Evaluation of Steric and Electronic
 Parameters
;
_journal_issue 22
_journal_name_full Organometallics
_journal_page_first 5332
_journal_paper_doi 10.1021/om0495675
_journal_volume 23
_journal_year 2004
_chemical_formula_sum 'C30 H46 Fe Si4'
_chemical_formula_weight 574.88
_chemical_name_systematic
;

 ?

;
_space_group_IT_number 14
_symmetry_cell_setting monoclinic
_symmetry_space_group_name_Hall '-P 2ybc'
_symmetry_space_group_name_H-M 'P 1 21/c 1'
_atom_sites_solution_hydrogens geom
_atom_sites_solution_primary direct
_atom_sites_solution_secondary difmap
_audit_creation_method SHELXL-97
_cell_angle_alpha 90.00
_cell_angle_beta 118.391(4)
_cell_angle_gamma 90.00
_cell_formula_units_Z 4
_cell_length_a 19.484(4)
_cell_length_b 10.233(2)
_cell_length_c 18.659(4)
_cell_measurement_reflns_used 4891
_cell_measurement_temperature 173(2)
_cell_measurement_theta_max 29.57
_cell_measurement_theta_min 2.18
_cell_volume 3272.8(12)
_computing_cell_refinement 'Bruker SAINT'
_computing_data_collection 'Bruker SMART'
_computing_data_reduction 'Bruker SAINT'
_computing_molecular_graphics 'Bruker SHELXTL'
_computing_publication_material 'Bruker SHELXTL'
_computing_structure_refinement 'SHELXL-97 (Sheldrick, 1997)'
_computing_structure_solution 'SHELXS-97 (Sheldrick, 1990)'
_diffrn_ambient_temperature 173(2)
_diffrn_measured_fraction_theta_full 0.918
_diffrn_measured_fraction_theta_max 0.918
_diffrn_measurement_device_type 'Bruker 1K CCD area detector'
_diffrn_measurement_method '0.3 deg. omega scans'
_diffrn_radiation_monochromator graphite
_diffrn_radiation_source 'fine-focus sealed tube'
_diffrn_radiation_type MoK\a
_diffrn_radiation_wavelength 0.71073
_diffrn_reflns_av_R_equivalents 0.0374
_diffrn_reflns_av_sigmaI/netI 0.0574
_diffrn_reflns_limit_h_max 13
_diffrn_reflns_limit_h_min -19
_diffrn_reflns_limit_k_max 8
_diffrn_reflns_limit_k_min -8
_diffrn_reflns_limit_l_max 17
_diffrn_reflns_limit_l_min -18
_diffrn_reflns_number 5735
_diffrn_reflns_theta_full 20.81
_diffrn_reflns_theta_max 20.81
_diffrn_reflns_theta_min 2.18
_exptl_absorpt_coefficient_mu 0.624
_exptl_absorpt_correction_T_max 0.9846
_exptl_absorpt_correction_T_min 0.8350
_exptl_absorpt_correction_type SADABS
_exptl_crystal_colour green
_exptl_crystal_density_diffrn 1.167
_exptl_crystal_density_meas 0
_exptl_crystal_density_method 'not measured'
_exptl_crystal_description 'flat rod'
_exptl_crystal_F_000 1232
_exptl_crystal_size_max 0.30
_exptl_crystal_size_mid 0.10
_exptl_crystal_size_min 0.03
_refine_diff_density_max 0.411
_refine_diff_density_min -0.371
_refine_diff_density_rms 0.071
_refine_ls_extinction_method none
_refine_ls_goodness_of_fit_ref 1.112
_refine_ls_hydrogen_treatment mixed
_refine_ls_matrix_type full
_refine_ls_number_parameters 266
_refine_ls_number_reflns 3149
_refine_ls_number_restraints 0
_refine_ls_restrained_S_all 1.112
_refine_ls_R_factor_all 0.0726
_refine_ls_R_factor_gt 0.0542
_refine_ls_shift/su_max 0.509
_refine_ls_shift/su_mean 0.047
_refine_ls_structure_factor_coef Fsqd
_refine_ls_weighting_details 'calc w=1/[\s^2^(Fo^2^)+(0.0756P)^2^+0.7376P] where P=(Fo^2^+2Fc^2^)/3'
_refine_ls_weighting_scheme calc
_refine_ls_wR_factor_gt 0.1291
_refine_ls_wR_factor_ref 0.1373
_reflns_number_gt 2462
_reflns_number_total 3149
_reflns_threshold_expression >2sigma(I)
_cod_data_source_file om0495675si20040614_092711.cif
_cod_data_source_block cb19
_cod_depositor_comments
;
The following automatic conversions were performed:

'_symmetry_cell_setting' value 'Monoclinic' changed to 'monoclinic'
according to /home/saulius/struct/CIF-dictionaries/cif_core.dic
dictionary named 'cif_core.dic' version 2.4.1 from 2010-06-29.

Automatic conversion script
Id: cif_fix_values 1715 2011-07-08 13:25:40Z adriana 
;
_cod_original_cell_volume 3273.0(12)
_cod_original_sg_symbol_H-M P2(1)/c
_cod_database_code 4076300

loop_
_symmetry_equiv_pos_as_xyz
'x, y, z'
'-x, y+1/2, -z+1/2'
'-x, -y, -z'
'x, -y-1/2, z-1/2'

loop_
_atom_site_label
_atom_site_type_symbol
_atom_site_fract_x
_atom_site_fract_y
_atom_site_fract_z
_atom_site_U_iso_or_equiv
_atom_site_adp_type
_atom_site_occupancy
_atom_site_symmetry_multiplicity
_atom_site_calc_flag
_atom_site_refinement_flags
Fe1 Fe 0.26424(3) 0.66700(7) 0.47323(4) 0.0137(2) Uani 1 1 d .
Si1 Si 0.41470(8) 0.87750(16) 0.62632(9) 0.0294(4) Uani 1 1 d .
Si2 Si 0.17606(8) 0.49709(15) 0.58315(8) 0.0248(4) Uani 1 1 d .
Si3 Si 0.08609(7) 0.86906(15) 0.38923(8) 0.0234(4) Uani 1 1 d .
Si4 Si 0.22921(7) 0.43991(14) 0.30552(8) 0.0191(4) Uani 1 1 d .
C1 C 0.3515(2) 0.7298(5) 0.5859(3) 0.0162(12) Uiso 1 1 d .
C2 C 0.3734(2) 0.6046(5) 0.5683(3) 0.0187(12) Uiso 1 1 d .
C3 C 0.3144(2) 0.5092(5) 0.5567(3) 0.0170(12) Uiso 1 1 d .
C4 C 0.2534(2) 0.5753(5) 0.5664(3) 0.0173(12) Uiso 1 1 d .
C5 C 0.2800(2) 0.7072(5) 0.5874(3) 0.0183(12) Uiso 1 1 d .
H5 H 0.2530 0.7721 0.6007 0.022 Uiso 1 1 calc R
C6 C 0.1663(2) 0.7693(5) 0.3900(3) 0.0160(12) Uiso 1 1 d .
C7 C 0.2333(2) 0.8176(5) 0.3850(3) 0.0176(12) Uiso 1 1 d .
C8 C 0.2689(2) 0.7128(5) 0.3637(3) 0.0141(12) Uiso 1 1 d .
C9 C 0.2246(2) 0.5946(5) 0.3560(3) 0.0156(12) Uiso 1 1 d .
C10 C 0.1622(2) 0.6340(5) 0.3695(3) 0.0162(12) Uiso 1 1 d .
H10 H 0.1221 0.5769 0.3654 0.019 Uiso 1 1 calc R
C11 C 0.4414(3) 0.5597(6) 0.5646(3) 0.0271(15) Uani 1 1 d .
H11 H 0.4808 0.6204 0.5708 0.032 Uiso 1 1 calc R
C12 C 0.4498(3) 0.4325(6) 0.5524(3) 0.0318(16) Uani 1 1 d .
H12 H 0.4954 0.4038 0.5507 0.038 Uiso 1 1 calc R
C13 C 0.3911(3) 0.3404(6) 0.5420(3) 0.0321(16) Uani 1 1 d .
H13 H 0.3988 0.2508 0.5345 0.038 Uiso 1 1 calc R
C14 C 0.3251(3) 0.3764(5) 0.5425(3) 0.0216(14) Uani 1 1 d .
H14 H 0.2859 0.3135 0.5335 0.026 Uiso 1 1 calc R
C15 C 0.2633(3) 0.9473(5) 0.3909(3) 0.0238(14) Uani 1 1 d .
H15 H 0.2423 1.0180 0.4073 0.029 Uiso 1 1 calc R
C16 C 0.3215(3) 0.9675(6) 0.3730(3) 0.0348(16) Uani 1 1 d .
H16 H 0.3401 1.0540 0.3749 0.042 Uiso 1 1 calc R
C17 C 0.3564(3) 0.8626(6) 0.3510(3) 0.0333(16) Uani 1 1 d .
H17 H 0.3970 0.8805 0.3378 0.040 Uiso 1 1 calc R
C18 C 0.3321(3) 0.7384(5) 0.3488(3) 0.0230(14) Uani 1 1 d .
H18 H 0.3575 0.6686 0.3373 0.028 Uiso 1 1 calc R
C19 C 0.4843(4) 0.8451(6) 0.7352(3) 0.059(2) Uani 1 1 d .
H19A H 0.5146 0.7662 0.7395 0.089 Uiso 1 1 calc R
H19B H 0.4553 0.8323 0.7656 0.089 Uiso 1 1 calc R
H19C H 0.5198 0.9196 0.7581 0.089 Uiso 1 1 calc R
C20 C 0.3523(3) 1.0207(6) 0.6186(3) 0.0438(18) Uani 1 1 d .
H20A H 0.3157 0.9961 0.6383 0.066 Uiso 1 1 calc R
H20B H 0.3232 1.0487 0.5616 0.066 Uiso 1 1 calc R
H20C H 0.3854 1.0927 0.6518 0.066 Uiso 1 1 calc R
C21 C 0.4724(3) 0.9076(6) 0.5719(3) 0.0441(18) Uani 1 1 d .
H21A H 0.4817 1.0016 0.5712 0.066 Uiso 1 1 calc R
H21B H 0.4433 0.8753 0.5159 0.066 Uiso 1 1 calc R
H21C H 0.5225 0.8618 0.6001 0.066 Uiso 1 1 calc R
C22 C 0.2258(3) 0.3716(6) 0.6646(3) 0.0475(18) Uani 1 1 d .
H22A H 0.2474 0.3030 0.6446 0.071 Uiso 1 1 calc R
H22B H 0.1880 0.3331 0.6791 0.071 Uiso 1 1 calc R
H22C H 0.2680 0.4130 0.7127 0.071 Uiso 1 1 calc R
C23 C 0.1322(3) 0.6216(6) 0.6212(3) 0.0441(18) Uani 1 1 d .
H23A H 0.1718 0.6534 0.6745 0.066 Uiso 1 1 calc R
H23B H 0.0889 0.5825 0.6266 0.066 Uiso 1 1 calc R
H23C H 0.1127 0.6948 0.5828 0.066 Uiso 1 1 calc R
C24 C 0.1006(3) 0.4106(6) 0.4917(3) 0.0402(17) Uani 1 1 d .
H24A H 0.0629 0.4742 0.4545 0.060 Uiso 1 1 calc R
H24B H 0.0736 0.3467 0.5085 0.060 Uiso 1 1 calc R
H24C H 0.1257 0.3655 0.4640 0.060 Uiso 1 1 calc R
C25 C 0.1187(3) 0.9857(6) 0.4756(4) 0.058(2) Uani 1 1 d .
H25A H 0.1592 1.0431 0.4761 0.087 Uiso 1 1 calc R
H25B H 0.1399 0.9371 0.5270 0.087 Uiso 1 1 calc R
H25C H 0.0742 1.0386 0.4694 0.087 Uiso 1 1 calc R
C26 C 0.0430(3) 0.9626(6) 0.2921(3) 0.0366(17) Uani 1 1 d .
H26A H 0.0834 1.0167 0.2898 0.055 Uiso 1 1 calc R
H26B H 0.0010 1.0188 0.2892 0.055 Uiso 1 1 calc R
H26C H 0.0218 0.9016 0.2460 0.055 Uiso 1 1 calc R
C27 C 0.0104(3) 0.7563(6) 0.3898(3) 0.0402(17) Uani 1 1 d .
H27A H -0.0374 0.8056 0.3759 0.060 Uiso 1 1 calc R
H27B H 0.0300 0.7178 0.4442 0.060 Uiso 1 1 calc R
H27C H -0.0008 0.6866 0.3497 0.060 Uiso 1 1 calc R
C28 C 0.3305(3) 0.3878(5) 0.3319(3) 0.0276(15) Uani 1 1 d .
H28A H 0.3613 0.3774 0.3911 0.041 Uiso 1 1 calc R
H28B H 0.3546 0.4543 0.3133 0.041 Uiso 1 1 calc R
H28C H 0.3285 0.3044 0.3052 0.041 Uiso 1 1 calc R
C29 C 0.1776(3) 0.3071(5) 0.3289(3) 0.0273(15) Uani 1 1 d .
H29A H 0.1771 0.2278 0.2992 0.041 Uiso 1 1 calc R
H29B H 0.1239 0.3343 0.3122 0.041 Uiso 1 1 calc R
H29C H 0.2047 0.2894 0.3876 0.041 Uiso 1 1 calc R
C30 C 0.1763(3) 0.4829(5) 0.1948(3) 0.0285(15) Uani 1 1 d .
H30A H 0.1836 0.4130 0.1631 0.043 Uiso 1 1 calc R
H30B H 0.1971 0.5649 0.1860 0.043 Uiso 1 1 calc R
H30C H 0.1206 0.4932 0.1774 0.043 Uiso 1 1 calc R

loop_
_atom_site_aniso_label
_atom_site_aniso_U_11
_atom_site_aniso_U_22
_atom_site_aniso_U_33
_atom_site_aniso_U_23
_atom_site_aniso_U_13
_atom_site_aniso_U_12
Fe1 0.0123(3) 0.0090(5) 0.0182(3) 0.0014(3) 0.0058(3) -0.0016(3)
Si1 0.0283(8) 0.0282(11) 0.0259(8) -0.0048(7) 0.0080(6) -0.0168(7)
Si2 0.0247(7) 0.0238(11) 0.0295(8) 0.0022(7) 0.0159(6) -0.0084(7)
Si3 0.0203(7) 0.0192(10) 0.0285(8) 0.0035(7) 0.0098(6) 0.0093(6)
Si4 0.0186(7) 0.0142(10) 0.0227(7) -0.0025(6) 0.0083(6) -0.0019(6)
C11 0.023(3) 0.037(4) 0.020(3) 0.005(3) 0.008(2) 0.004(3)
C12 0.020(3) 0.043(5) 0.032(3) 0.010(3) 0.011(2) 0.015(3)
C13 0.045(3) 0.021(4) 0.028(3) 0.008(3) 0.016(2) 0.017(3)
C14 0.030(3) 0.009(4) 0.024(3) 0.000(2) 0.011(2) 0.004(2)
C15 0.025(3) 0.014(4) 0.023(3) 0.000(2) 0.004(2) -0.005(2)
C16 0.042(3) 0.020(4) 0.039(3) 0.007(3) 0.017(3) -0.017(3)
C17 0.030(3) 0.036(5) 0.039(3) 0.003(3) 0.020(2) -0.009(3)
C18 0.025(3) 0.017(4) 0.031(3) -0.002(2) 0.017(2) -0.005(2)
C19 0.064(4) 0.058(5) 0.035(4) -0.010(3) 0.008(3) -0.031(4)
C20 0.062(4) 0.021(4) 0.048(4) -0.011(3) 0.025(3) -0.017(3)
C21 0.027(3) 0.046(5) 0.051(4) -0.005(3) 0.012(3) -0.031(3)
C22 0.061(4) 0.042(5) 0.048(3) 0.010(3) 0.032(3) -0.014(3)
C23 0.036(3) 0.056(5) 0.051(3) -0.004(3) 0.029(3) -0.009(3)
C24 0.036(3) 0.046(4) 0.042(3) -0.001(3) 0.021(3) -0.015(3)
C25 0.051(4) 0.064(5) 0.048(4) -0.013(3) 0.015(3) 0.018(4)
C26 0.023(3) 0.035(4) 0.046(3) 0.007(3) 0.012(3) 0.003(3)
C27 0.030(3) 0.047(4) 0.049(3) 0.020(3) 0.023(3) 0.013(3)
C28 0.032(3) 0.019(4) 0.030(3) -0.011(2) 0.013(2) 0.003(2)
C29 0.035(3) 0.014(4) 0.024(3) -0.006(2) 0.008(2) 0.001(3)
C30 0.036(3) 0.015(4) 0.032(3) -0.006(2) 0.015(2) -0.002(3)

loop_
_atom_type_symbol
_atom_type_description
_atom_type_scat_dispersion_real
_atom_type_scat_dispersion_imag
_atom_type_scat_source
C C 0.0033 0.0016 'International Tables Vol C Tables 4.2.6.8 and 6.1.1.4'
H H 0.0000 0.0000 'International Tables Vol C Tables 4.2.6.8 and 6.1.1.4'
Si Si 0.0817 0.0704 'International Tables Vol C Tables 4.2.6.8 and 6.1.1.4'
Fe Fe 0.3463 0.8444 'International Tables Vol C Tables 4.2.6.8 and 6.1.1.4'

loop_
_geom_angle_atom_site_label_1
_geom_angle_atom_site_label_2
_geom_angle_atom_site_label_3
_geom_angle
C10 Fe1 C5 128.19(18)
C10 Fe1 C4 106.24(18)
C5 Fe1 C4 40.69(19)
C10 Fe1 C9 40.10(18)
C5 Fe1 C9 164.68(18)
C4 Fe1 C9 125.88(19)
C10 Fe1 C1 166.10(19)
C5 Fe1 C1 40.42(18)
C4 Fe1 C1 69.62(18)
C9 Fe1 C1 152.88(18)
C10 Fe1 C6 40.57(18)
C5 Fe1 C6 107.81(18)
C4 Fe1 C6 115.50(18)
C9 Fe1 C6 69.17(18)
C1 Fe1 C6 128.13(19)
C10 Fe1 C2 152.0(2)
C5 Fe1 C2 66.11(18)
C4 Fe1 C2 67.87(18)
C9 Fe1 C2 119.73(18)
C1 Fe1 C2 40.04(19)
C6 Fe1 C2 167.31(19)
C10 Fe1 C7 66.09(18)
C5 Fe1 C7 120.58(19)
C4 Fe1 C7 151.03(19)
C9 Fe1 C7 67.43(18)
C1 Fe1 C7 110.73(19)
C6 Fe1 C7 40.09(18)
C2 Fe1 C7 132.04(18)
C10 Fe1 C3 118.01(19)
C5 Fe1 C3 66.52(19)
C4 Fe1 C3 40.35(18)
C9 Fe1 C3 108.10(19)
C1 Fe1 C3 67.99(18)
C6 Fe1 C3 149.93(18)
C2 Fe1 C3 39.74(18)
C7 Fe1 C3 168.38(18)
C10 Fe1 C8 66.07(18)
C5 Fe1 C8 153.82(19)
C4 Fe1 C8 165.34(19)
C9 Fe1 C8 40.24(18)
C1 Fe1 C8 120.83(18)
C6 Fe1 C8 67.54(17)
C2 Fe1 C8 112.56(18)
C7 Fe1 C8 39.25(18)
C3 Fe1 C8 130.61(18)
C19 Si1 C21 108.0(3)
C19 Si1 C20 109.5(3)
C21 Si1 C20 111.6(3)
C19 Si1 C1 107.2(3)
C21 Si1 C1 111.5(2)
C20 Si1 C1 108.9(2)
C23 Si2 C22 108.4(3)
C23 Si2 C24 111.8(3)
C22 Si2 C24 107.2(3)
C23 Si2 C4 109.1(3)
C22 Si2 C4 106.5(2)
C24 Si2 C4 113.6(2)
C25 Si3 C6 114.0(2)
C25 Si3 C26 108.9(3)
C6 Si3 C26 106.2(2)
C25 Si3 C27 109.6(3)
C6 Si3 C27 108.8(3)
C26 Si3 C27 109.3(2)
C29 Si4 C9 109.9(2)
C29 Si4 C30 110.8(2)
C9 Si4 C30 103.0(2)
C29 Si4 C28 110.5(2)
C9 Si4 C28 114.0(2)
C30 Si4 C28 108.4(2)
C5 C1 C2 105.0(4)
C5 C1 Si1 126.0(4)
C2 C1 Si1 127.1(3)
C5 C1 Fe1 68.5(2)
C2 C1 Fe1 71.4(2)
Si1 C1 Fe1 136.3(3)
C11 C2 C3 117.7(5)
C11 C2 C1 132.7(5)
C3 C2 C1 109.5(4)
C11 C2 Fe1 129.7(3)
C3 C2 Fe1 70.6(2)
C1 C2 Fe1 68.5(2)
C14 C3 C2 119.9(4)
C14 C3 C4 132.2(4)
C2 C3 C4 107.9(4)
C14 C3 Fe1 130.3(3)
C2 C3 Fe1 69.7(3)
C4 C3 Fe1 67.7(3)
C5 C4 C3 105.3(4)
C5 C4 Si2 125.2(4)
C3 C4 Si2 126.7(4)
C5 C4 Fe1 68.6(3)
C3 C4 Fe1 72.0(3)
Si2 C4 Fe1 138.5(2)
C4 C5 C1 112.2(4)
C4 C5 Fe1 70.7(3)
C1 C5 Fe1 71.1(3)
C10 C6 C7 104.5(4)
C10 C6 Si3 126.2(3)
C7 C6 Si3 126.5(4)
C10 C6 Fe1 68.1(2)
C7 C6 Fe1 71.5(2)
Si3 C6 Fe1 138.6(3)
C8 C7 C15 118.8(4)
C8 C7 C6 109.5(4)
C15 C7 C6 131.4(5)
C8 C7 Fe1 71.0(3)
C15 C7 Fe1 131.1(3)
C6 C7 Fe1 68.4(3)
C18 C8 C7 119.9(4)
C18 C8 C9 132.0(5)
C7 C8 C9 107.9(4)
C18 C8 Fe1 131.8(3)
C7 C8 Fe1 69.7(3)
C9 C8 Fe1 67.6(3)
C10 C9 C8 105.4(4)
C10 C9 Si4 125.7(4)
C8 C9 Si4 125.9(4)
C10 C9 Fe1 68.4(3)
C8 C9 Fe1 72.2(3)
Si4 C9 Fe1 138.6(2)
C9 C10 C6 112.5(4)
C9 C10 Fe1 71.5(2)
C6 C10 Fe1 71.4(2)
C12 C11 C2 120.5(5)
C11 C12 C13 120.7(5)
C14 C13 C12 121.9(5)
C13 C14 C3 119.4(5)
C16 C15 C7 119.0(5)
C15 C16 C17 121.9(5)
C18 C17 C16 120.4(5)
C17 C18 C8 119.8(5)

loop_
_geom_bond_atom_site_label_1
_geom_bond_atom_site_label_2
_geom_bond_distance
Fe1 C10 2.038(4)
Fe1 C5 2.045(5)
Fe1 C4 2.073(5)
Fe1 C9 2.079(5)
Fe1 C1 2.080(4)
Fe1 C6 2.081(4)
Fe1 C2 2.119(4)
Fe1 C7 2.123(5)
Fe1 C3 2.131(5)
Fe1 C8 2.141(5)
Si1 C19 1.860(6)
Si1 C21 1.864(6)
Si1 C20 1.865(6)
Si1 C1 1.867(5)
Si2 C23 1.854(6)
Si2 C22 1.870(6)
Si2 C24 1.863(5)
Si2 C4 1.859(5)
Si3 C25 1.859(6)
Si3 C6 1.861(5)
Si3 C26 1.860(5)
Si3 C27 1.877(6)
Si4 C29 1.862(5)
Si4 C9 1.866(5)
Si4 C30 1.870(5)
Si4 C28 1.869(5)
C1 C5 1.425(6)
C1 C2 1.438(7)
C2 C11 1.435(7)
C2 C3 1.444(7)
C3 C14 1.419(7)
C3 C4 1.451(7)
C4 C5 1.432(7)
C6 C10 1.429(7)
C6 C7 1.442(7)
C7 C8 1.432(7)
C7 C15 1.433(7)
C8 C18 1.409(7)
C8 C9 1.453(7)
C9 C10 1.412(7)
C11 C12 1.345(8)
C12 C13 1.423(8)
C13 C14 1.343(7)
C15 C16 1.343(7)
C16 C17 1.431(8)
C17 C18 1.350(7)
